data_1516626
loop_
_publ_author_name
'Muranaka, Atsuya'
'Ohira, Shino'
'Toriumi, Naoyuki'
'Hirayama, Machiko'
'Kyotani, Fumiko'
'Mori, Yukie'
'Hashizume, Daisuke'
'Uchiyama, Masanobu'

_publ_section_title
;
 Unraveling the Electronic Structure of Azolehemiporphyrazines: Direct
 Spectroscopic Observation of Magnetic Dipole Allowed Nature of the Lowest
 \p-\p* Transition of 20\p-Electron Porphyrinoids.
;
_journal_issue 25
_journal_name_full 'The journal of physical chemistry. A'
_journal_page_first 4415
_journal_page_last 4424
_journal_paper_doi 10.1021/jp5001557
_journal_volume 118
_journal_year 2014
_chemical_formula_moiety 'C36 H38 N8'
_chemical_formula_sum 'C36 H38 N8'
_chemical_formula_weight 582.74
_chemical_name_systematic
; 
 ? 
;
_space_group_IT_number 14
_symmetry_cell_setting monoclinic
_symmetry_space_group_name_Hall '-P 2yn'
_symmetry_space_group_name_H-M 'P 1 21/n 1'
_atom_sites_solution_hydrogens geom
_atom_sites_solution_primary direct
_atom_sites_solution_secondary difmap
_audit_creation_method SHELXL-97
_cell_angle_alpha 90
_cell_angle_beta 109.5324(8)
_cell_angle_gamma 90
_cell_formula_units_Z 2
_cell_length_a 15.3095(3)
_cell_length_b 5.09150(10)
_cell_length_c 20.1111(4)
_cell_measurement_reflns_used 39839
_cell_measurement_temperature 90
_cell_measurement_theta_max 30.87
_cell_measurement_theta_min 1.41
_cell_volume 1477.41(5)
_computing_cell_refinement HKL2000
_computing_data_collection CrystalClear
_computing_data_reduction HKL2000
_computing_molecular_graphics 'ORTEP-3 for Windows'
_computing_publication_material SHELXL-97
_computing_structure_refinement SHELXL-97
_computing_structure_solution SIR2004
_diffrn_ambient_temperature 90
_diffrn_detector_area_resol_mean 7.31
_diffrn_measured_fraction_theta_full 0.966
_diffrn_measured_fraction_theta_max 0.966
_diffrn_measurement_device_type 'Rigaku AFC-8 with Saturn70 CCD'
_diffrn_measurement_method \w-scan
_diffrn_radiation_monochromator confocal
_diffrn_radiation_source 'fine-focus rotating anode'
_diffrn_radiation_type MoK\a
_diffrn_radiation_wavelength 0.71073
_diffrn_reflns_av_R_equivalents 0.0710
_diffrn_reflns_av_sigmaI/netI 0.0378
_diffrn_reflns_limit_h_max 21
_diffrn_reflns_limit_h_min -22
_diffrn_reflns_limit_k_max 7
_diffrn_reflns_limit_k_min -7
_diffrn_reflns_limit_l_max 28
_diffrn_reflns_limit_l_min -28
_diffrn_reflns_number 37286
_diffrn_reflns_theta_full 30.79
_diffrn_reflns_theta_max 30.79
_diffrn_reflns_theta_min 2.04
_diffrn_standards_number 0
_exptl_absorpt_coefficient_mu 0.080
_exptl_absorpt_correction_type none
_exptl_crystal_colour 'dark blue'
_exptl_crystal_density_diffrn 1.310
_exptl_crystal_density_method 'not measured'
_exptl_crystal_description pillar
_exptl_crystal_F_000 620
_exptl_crystal_size_max 0.30
_exptl_crystal_size_mid 0.02
_exptl_crystal_size_min 0.01
_refine_diff_density_max 0.288
_refine_diff_density_min -0.277
_refine_diff_density_rms 0.058
_refine_ls_extinction_method none
_refine_ls_goodness_of_fit_ref 1.031
_refine_ls_hydrogen_treatment constr
_refine_ls_matrix_type full
_refine_ls_number_parameters 211
_refine_ls_number_reflns 4476
_refine_ls_number_restraints 0
_refine_ls_restrained_S_all 1.031
_refine_ls_R_factor_all 0.0544
_refine_ls_R_factor_gt 0.0419
_refine_ls_shift/su_max 0.001
_refine_ls_shift/su_mean 0.000
_refine_ls_structure_factor_coef Fsqd
_refine_ls_weighting_details 'calc w=1/[\s^2^(Fo^2^)+(0.0643P)^2^+0.2127P] where P=(Fo^2^+2Fc^2^)/3'
_refine_ls_weighting_scheme calc
_refine_ls_wR_factor_gt 0.1098
_refine_ls_wR_factor_ref 0.1170
_reflns_number_gt 3580
_reflns_number_total 4476
_reflns_threshold_expression I>2\s(I)
_cod_data_source_file jp5001557_si_004.cif
_cod_data_source_block 100802-tap
_cod_depositor_comments 'Adding full bibliography for 1516624--1516626.cif.'
_cod_original_sg_symbol_H-M 'P 21/n'
_cod_database_code 1516626

loop_
_symmetry_equiv_pos_as_xyz
'x, y, z'
'-x+1/2, y+1/2, -z+1/2'
'-x, -y, -z'
'x-1/2, -y-1/2, z-1/2'

loop_
_atom_site_label
_atom_site_type_symbol
_atom_site_fract_x
_atom_site_fract_y
_atom_site_fract_z
_atom_site_U_iso_or_equiv
_atom_site_adp_type
_atom_site_occupancy
_atom_site_symmetry_multiplicity
_atom_site_calc_flag
_atom_site_refinement_flags
N1 N 0.39385(6) 0.69250(16) 0.44195(4) 0.01591(17) Uani 1 1 d .
N2 N 0.26990(6) 0.48086(16) 0.47236(4) 0.01596(17) Uani 1 1 d .
N3 N 0.41842(6) 0.28587(17) 0.53725(4) 0.01622(17) Uani 1 1 d .
H2 H 0.4544 0.3784 0.5199 0.019 Uiso 1 1 calc R
N4 N 0.46601(6) 0.99477(16) 0.38250(4) 0.01605(17) Uani 1 1 d .
C1 C 0.39360(6) 0.89439(19) 0.39706(5) 0.01523(19) Uani 1 1 d .
C2 C 0.29958(7) 0.99588(19) 0.36253(5) 0.01581(19) Uani 1 1 d .
C3 C 0.24213(7) 0.83953(19) 0.38738(5) 0.01592(19) Uani 1 1 d .
C4 C 0.30342(6) 0.65515(19) 0.43735(5) 0.01535(19) Uani 1 1 d .
C5 C 0.32391(6) 0.31364(19) 0.51825(5) 0.01570(19) Uani 1 1 d .
C6 C 0.29166(7) 0.12440(19) 0.55881(5) 0.01578(19) Uani 1 1 d .
C7 C 0.36802(6) -0.00842(19) 0.60159(5) 0.01577(19) Uani 1 1 d .
C8 C 0.55167(7) 0.90722(19) 0.41288(5) 0.01548(19) Uani 1 1 d .
C9 C 0.26416(7) 1.1984(2) 0.31476(5) 0.0175(2) Uani 1 1 d .
H9 H 0.3034 1.3058 0.2984 0.021 Uiso 1 1 calc R
C10 C 0.16840(7) 1.2373(2) 0.29190(5) 0.0189(2) Uani 1 1 d .
H10 H 0.1419 1.3747 0.2595 0.023 Uiso 1 1 calc R
C11 C 0.11078(7) 1.0774(2) 0.31588(5) 0.0206(2) Uani 1 1 d .
H11 H 0.0458 1.1074 0.2990 0.025 Uiso 1 1 calc R
C12 C 0.14662(7) 0.8753(2) 0.36395(5) 0.0190(2) Uani 1 1 d .
H12 H 0.1074 0.7664 0.3801 0.023 Uiso 1 1 calc R
C13 C 0.19171(7) 0.0899(2) 0.55135(6) 0.0186(2) Uani 1 1 d .
H13A H 0.1856 -0.0685 0.5780 0.022 Uiso 1 1 calc R
H13B H 0.1558 0.0588 0.5010 0.022 Uiso 1 1 calc R
C14 C 0.14925(7) 0.3225(2) 0.57726(6) 0.0225(2) Uani 1 1 d .
H14A H 0.1864 0.3599 0.6270 0.027 Uiso 1 1 calc R
H14B H 0.1517 0.4796 0.5489 0.027 Uiso 1 1 calc R
C15 C 0.04910(7) 0.2715(2) 0.57199(6) 0.0248(2) Uani 1 1 d .
H15A H 0.0249 0.4244 0.5898 0.037 Uiso 1 1 calc R
H15B H 0.0464 0.1167 0.6002 0.037 Uiso 1 1 calc R
H15C H 0.0116 0.2407 0.5226 0.037 Uiso 1 1 calc R
C16 C 0.37430(7) -0.2161(2) 0.65549(5) 0.0183(2) Uani 1 1 d .
H16A H 0.4164 -0.3565 0.6506 0.022 Uiso 1 1 calc R
H16B H 0.3122 -0.2949 0.6462 0.022 Uiso 1 1 calc R
C17 C 0.40973(7) -0.1118(2) 0.73172(5) 0.0210(2) Uani 1 1 d .
H17A H 0.4126 -0.2592 0.7645 0.025 Uiso 1 1 calc R
H17B H 0.4735 -0.0440 0.7420 0.025 Uiso 1 1 calc R
C18 C 0.34959(8) 0.1053(2) 0.74558(6) 0.0257(2) Uani 1 1 d .
H18A H 0.3747 0.1589 0.7952 0.039 Uiso 1 1 calc R
H18B H 0.2862 0.0403 0.7352 0.039 Uiso 1 1 calc R
H18C H 0.3492 0.2562 0.7153 0.039 Uiso 1 1 calc R

loop_
_atom_site_aniso_label
_atom_site_aniso_U_11
_atom_site_aniso_U_22
_atom_site_aniso_U_33
_atom_site_aniso_U_23
_atom_site_aniso_U_13
_atom_site_aniso_U_12
N1 0.0149(4) 0.0174(4) 0.0159(4) 0.0005(3) 0.0057(3) -0.0007(3)
N2 0.0159(4) 0.0163(4) 0.0163(4) 0.0002(3) 0.0063(3) -0.0006(3)
N3 0.0141(4) 0.0178(4) 0.0177(4) 0.0023(3) 0.0065(3) -0.0004(3)
N4 0.0151(4) 0.0171(4) 0.0164(4) -0.0002(3) 0.0059(3) -0.0004(3)
C1 0.0150(4) 0.0160(4) 0.0152(4) -0.0003(3) 0.0057(3) -0.0003(3)
C2 0.0160(4) 0.0166(4) 0.0150(4) -0.0014(3) 0.0054(3) 0.0002(3)
C3 0.0165(4) 0.0166(4) 0.0151(4) -0.0012(3) 0.0058(3) -0.0005(3)
C4 0.0156(4) 0.0164(4) 0.0146(4) -0.0011(3) 0.0057(3) -0.0006(3)
C5 0.0143(4) 0.0172(5) 0.0162(4) -0.0013(3) 0.0059(3) -0.0012(3)
C6 0.0157(4) 0.0153(4) 0.0170(4) -0.0013(3) 0.0064(3) -0.0019(3)
C7 0.0165(4) 0.0156(5) 0.0161(4) -0.0010(3) 0.0068(3) -0.0022(3)
C8 0.0161(4) 0.0156(4) 0.0150(4) 0.0002(3) 0.0055(3) -0.0008(3)
C9 0.0187(4) 0.0175(5) 0.0165(4) 0.0003(4) 0.0064(3) 0.0001(4)
C10 0.0197(5) 0.0182(5) 0.0184(4) 0.0014(4) 0.0059(4) 0.0029(4)
C11 0.0161(4) 0.0227(5) 0.0224(5) 0.0019(4) 0.0055(4) 0.0025(4)
C12 0.0161(4) 0.0208(5) 0.0208(5) 0.0009(4) 0.0071(4) 0.0000(4)
C13 0.0163(4) 0.0187(5) 0.0218(5) 0.0001(4) 0.0079(4) -0.0024(4)
C14 0.0177(5) 0.0232(5) 0.0280(5) -0.0036(4) 0.0096(4) -0.0020(4)
C15 0.0174(5) 0.0290(6) 0.0302(5) -0.0019(5) 0.0108(4) -0.0011(4)
C16 0.0192(4) 0.0165(5) 0.0201(4) 0.0012(4) 0.0076(4) -0.0016(4)
C17 0.0223(5) 0.0215(5) 0.0188(5) 0.0032(4) 0.0065(4) -0.0008(4)
C18 0.0329(6) 0.0243(6) 0.0221(5) 0.0005(4) 0.0122(4) 0.0008(4)

loop_
_atom_type_symbol
_atom_type_description
_atom_type_scat_dispersion_real
_atom_type_scat_dispersion_imag
_atom_type_scat_source
C C 0.0033 0.0016 'International Tables Vol C Tables 4.2.6.8 and 6.1.1.4'
H H 0.0000 0.0000 'International Tables Vol C Tables 4.2.6.8 and 6.1.1.4'
N N 0.0061 0.0033 'International Tables Vol C Tables 4.2.6.8 and 6.1.1.4'

loop_
_geom_angle_atom_site_label_1
_geom_angle_atom_site_label_2
_geom_angle_atom_site_label_3
_geom_angle
_geom_angle_site_symmetry_1
_geom_angle_site_symmetry_3
C1 N1 C4 106.28(8) . .
C5 N2 C4 122.28(8) . .
C8 N3 C5 109.92(8) 3_666 .
C8 N3 H2 125.0 3_666 .
C5 N3 H2 125.0 . .
C8 N4 C1 122.33(9) . .
N4 C1 N1 127.71(9) . .
N4 C1 C2 120.99(9) . .
N1 C1 C2 111.28(8) . .
C9 C2 C3 121.55(9) . .
C9 C2 C1 133.06(9) . .
C3 C2 C1 105.39(8) . .
C12 C3 C2 121.39(9) . .
C12 C3 C4 132.62(9) . .
C2 C3 C4 105.99(8) . .
N2 C4 N1 127.87(9) . .
N2 C4 C3 121.10(8) . .
N1 C4 C3 111.03(8) . .
N2 C5 N3 127.91(9) . .
N2 C5 C6 124.65(9) . .
N3 C5 C6 107.44(8) . .
C7 C6 C5 107.47(8) . .
C7 C6 C13 129.16(9) . .
C5 C6 C13 123.36(9) . .
C6 C7 C8 107.47(8) . 3_666
C6 C7 C16 129.56(9) . .
C8 C7 C16 122.96(9) 3_666 .
N4 C8 N3 128.05(9) . 3_666
N4 C8 C7 124.26(9) . 3_666
N3 C8 C7 107.69(8) 3_666 3_666
C2 C9 C10 117.19(9) . .
C2 C9 H9 121.4 . .
C10 C9 H9 121.4 . .
C9 C10 C11 121.18(9) . .
C9 C10 H10 119.4 . .
C11 C10 H10 119.4 . .
C12 C11 C10 121.43(9) . .
C12 C11 H11 119.3 . .
C10 C11 H11 119.3 . .
C3 C12 C11 117.24(9) . .
C3 C12 H12 121.4 . .
C11 C12 H12 121.4 . .
C6 C13 C14 114.40(8) . .
C6 C13 H13A 108.7 . .
C14 C13 H13A 108.7 . .
C6 C13 H13B 108.7 . .
C14 C13 H13B 108.7 . .
H13A C13 H13B 107.6 . .
C15 C14 C13 112.22(9) . .
C15 C14 H14A 109.2 . .
C13 C14 H14A 109.2 . .
C15 C14 H14B 109.2 . .
C13 C14 H14B 109.2 . .
H14A C14 H14B 107.9 . .
C14 C15 H15A 109.5 . .
C14 C15 H15B 109.5 . .
H15A C15 H15B 109.5 . .
C14 C15 H15C 109.5 . .
H15A C15 H15C 109.5 . .
H15B C15 H15C 109.5 . .
C7 C16 C17 113.21(8) . .
C7 C16 H16A 108.9 . .
C17 C16 H16A 108.9 . .
C7 C16 H16B 108.9 . .
C17 C16 H16B 108.9 . .
H16A C16 H16B 107.7 . .
C18 C17 C16 113.54(9) . .
C18 C17 H17A 108.9 . .
C16 C17 H17A 108.9 . .
C18 C17 H17B 108.9 . .
C16 C17 H17B 108.9 . .
H17A C17 H17B 107.7 . .
C17 C18 H18A 109.5 . .
C17 C18 H18B 109.5 . .
H18A C18 H18B 109.5 . .
C17 C18 H18C 109.5 . .
H18A C18 H18C 109.5 . .
H18B C18 H18C 109.5 . .

loop_
_geom_bond_atom_site_label_1
_geom_bond_atom_site_label_2
_geom_bond_distance
_geom_bond_site_symmetry_2
N1 C1 1.3672(12) .
N1 C4 1.3696(12) .
N2 C5 1.3229(13) .
N2 C4 1.3373(12) .
N3 C8 1.3693(12) 3_666
N3 C5 1.3747(12) .
N3 H2 0.8800 .
N4 C8 1.3251(12) .
N4 C1 1.3390(12) .
C1 C2 1.4672(13) .
C2 C9 1.3899(14) .
C2 C3 1.3968(14) .
C3 C12 1.3901(13) .
C3 C4 1.4632(13) .
C5 C6 1.4515(13) .
C6 C7 1.3754(13) .
C6 C13 1.4971(13) .
C7 C8 1.4496(13) 3_666
C7 C16 1.4942(14) .
C8 N3 1.3692(12) 3_666
C8 C7 1.4496(13) 3_666
C9 C10 1.3960(14) .
C9 H9 0.9500 .
C10 C11 1.3992(15) .
C10 H10 0.9500 .
C11 C12 1.3930(15) .
C11 H11 0.9500 .
C12 H12 0.9500 .
C13 C14 1.5241(15) .
C13 H13A 0.9900 .
C13 H13B 0.9900 .
C14 C15 1.5234(14) .
C14 H14A 0.9900 .
C14 H14B 0.9900 .
C15 H15A 0.9800 .
C15 H15B 0.9800 .
C15 H15C 0.9800 .
C16 C17 1.5397(14) .
C16 H16A 0.9900 .
C16 H16B 0.9900 .
C17 C18 1.5225(15) .
C17 H17A 0.9900 .
C17 H17B 0.9900 .
C18 H18A 0.9800 .
C18 H18B 0.9800 .
C18 H18C 0.9800 .

loop_
_geom_torsion_atom_site_label_1
_geom_torsion_atom_site_label_2
_geom_torsion_atom_site_label_3
_geom_torsion_atom_site_label_4
_geom_torsion
_geom_torsion_site_symmetry_1
_geom_torsion_site_symmetry_4
C8 N4 C1 N1 -1.35(16) . .
C8 N4 C1 C2 179.96(9) . .
C4 N1 C1 N4 -177.90(9) . .
C4 N1 C1 C2 0.89(11) . .
N4 C1 C2 C9 -2.58(17) . .
N1 C1 C2 C9 178.53(10) . .
N4 C1 C2 C3 177.25(9) . .
N1 C1 C2 C3 -1.63(11) . .
C9 C2 C3 C12 1.73(15) . .
C1 C2 C3 C12 -178.13(9) . .
C9 C2 C3 C4 -178.53(9) . .
C1 C2 C3 C4 1.61(10) . .
C5 N2 C4 N1 -0.17(16) . .
C5 N2 C4 C3 -179.41(9) . .
C1 N1 C4 N2 -179.13(9) . .
C1 N1 C4 C3 0.17(11) . .
C12 C3 C4 N2 -2.13(17) . .
C2 C3 C4 N2 178.17(9) . .
C12 C3 C4 N1 178.51(10) . .
C2 C3 C4 N1 -1.19(11) . .
C4 N2 C5 N3 -0.65(16) . .
C4 N2 C5 C6 178.61(9) . .
C8 N3 C5 N2 179.21(9) 3_666 .
C8 N3 C5 C6 -0.14(11) 3_666 .
N2 C5 C6 C7 -178.55(9) . .
N3 C5 C6 C7 0.83(11) . .
N2 C5 C6 C13 2.26(15) . .
N3 C5 C6 C13 -178.35(9) . .
C5 C6 C7 C8 -1.15(11) . 3_666
C13 C6 C7 C8 177.97(9) . 3_666
C5 C6 C7 C16 177.57(9) . .
C13 C6 C7 C16 -3.31(17) . .
C1 N4 C8 N3 -1.37(16) . 3_666
C1 N4 C8 C7 179.54(9) . 3_666
C3 C2 C9 C10 -0.76(14) . .
C1 C2 C9 C10 179.06(10) . .
C2 C9 C10 C11 -0.42(15) . .
C9 C10 C11 C12 0.67(16) . .
C2 C3 C12 C11 -1.43(15) . .
C4 C3 C12 C11 178.90(10) . .
C10 C11 C12 C3 0.26(16) . .
C7 C6 C13 C14 113.16(12) . .
C5 C6 C13 C14 -67.85(13) . .
C6 C13 C14 C15 -177.05(9) . .
C6 C7 C16 C17 -101.82(12) . .
C8 C7 C16 C17 76.72(12) 3_666 .
C7 C16 C17 C18 58.97(11) . .
